data_1519230
loop_
_publ_author_name
'Threlfall, Terry L.'
'Coles, Simon J.'
'Ward, Suzanna C.'
'Hursthouse, Michael B.'

_publ_section_title
;
 p-aminobenzenesulfonamide-5-chloropyridine
;
_journal_name_full 'Crystal Structure Report Archive'
_journal_page_first 175
_journal_year 1999
_chemical_formula_sum 'C11 H10 Cl N3 O2 S'
_chemical_formula_weight 283.73
_chemical_name_common p-aminobenzenesulfonamido-5-chloropyridine
_chemical_name_systematic
; 
 p-aminobenzenesulfonamido-5-chloropyridine 
;
_space_group_IT_number 14
_symmetry_cell_setting monoclinic
_symmetry_space_group_name_Hall '-P 2yn'
_symmetry_space_group_name_H-M 'P 1 21/n 1'
_atom_sites_solution_hydrogens geom
_atom_sites_solution_primary direct
_atom_sites_solution_secondary difmap
_cell_angle_alpha 90.00
_cell_angle_beta 109.33(3)
_cell_angle_gamma 90.00
_cell_formula_units_Z 8
_cell_length_a 12.476(2)
_cell_length_b 14.045(3)
_cell_length_c 15.134(3)
_cell_measurement_temperature 150(2)
_cell_measurement_theta_max 25.05
_cell_measurement_theta_min 1.84
_cell_volume 2502.4(10)
_computing_cell_refinement 'DENZO & COLLECT'
_computing_data_collection 'DENZO (Otwinowski & Minor, 1997) & COLLECT (Hooft, 1998)'
_computing_data_reduction 'DENZO & COLLECT'
_computing_molecular_graphics 'Ortep and Platon'
_computing_structure_refinement 'SHELXL-97 (Sheldrick, 1997)'
_computing_structure_solution 'SHELXS-97 (Sheldrick, 1997)'
_diffrn_ambient_temperature 150(2)
_diffrn_detector_area_resol_mean 9.091
_diffrn_measured_fraction_theta_full 0.954
_diffrn_measured_fraction_theta_max 0.954
_diffrn_measurement_device_type 'Nonius KappaCCD'
_diffrn_measurement_method '\f and \w scans'
_diffrn_radiation_monochromator graphite
_diffrn_radiation_source 'Nonius FR591 rotating anode'
_diffrn_radiation_type MoK\a
_diffrn_radiation_wavelength 0.71073
_diffrn_reflns_av_R_equivalents 0.0868
_diffrn_reflns_av_sigmaI/netI 0.0579
_diffrn_reflns_limit_h_max 14
_diffrn_reflns_limit_h_min -14
_diffrn_reflns_limit_k_max 16
_diffrn_reflns_limit_k_min -16
_diffrn_reflns_limit_l_max 18
_diffrn_reflns_limit_l_min -18
_diffrn_reflns_number 22351
_diffrn_reflns_theta_full 25.05
_diffrn_reflns_theta_max 25.05
_diffrn_reflns_theta_min 1.84
_exptl_absorpt_coefficient_mu 0.469
_exptl_absorpt_correction_T_max 0.954
_exptl_absorpt_correction_T_min 0.919
_exptl_absorpt_correction_type multi-scan
_exptl_crystal_colour colourless
_exptl_crystal_density_diffrn 1.506
_exptl_crystal_density_method 'not measured'
_exptl_crystal_description rod
_exptl_crystal_F_000 1168
_exptl_crystal_size_max 0.30
_exptl_crystal_size_mid 0.15
_exptl_crystal_size_min 0.10
_refine_diff_density_max 0.503
_refine_diff_density_min -0.498
_refine_diff_density_rms 0.082
_refine_ls_extinction_method none
_refine_ls_goodness_of_fit_ref 1.110
_refine_ls_hydrogen_treatment mixed
_refine_ls_matrix_type full
_refine_ls_number_parameters 405
_refine_ls_number_reflns 4417
_refine_ls_number_restraints 0
_refine_ls_restrained_S_all 1.110
_refine_ls_R_factor_all 0.0820
_refine_ls_R_factor_gt 0.0598
_refine_ls_shift/su_max 0.001
_refine_ls_shift/su_mean 0.000
_refine_ls_structure_factor_coef Fsqd
_refine_ls_weighting_scheme 'calc w=1/[\s^2^(Fo^2^)+(0.0826P)^2^+2.9023P] where P=(Fo^2^+2Fc^2^)/3'
_refine_ls_wR_factor_gt 0.1640
_refine_ls_wR_factor_ref 0.1770
_reflns_number_gt 3306
_reflns_number_total 4417
_reflns_threshold_expression >2sigma(I)
_cod_data_source_file eCrystal-175.cif
_cod_data_source_block 99scw117
_cod_depositor_comments
;
Citation :
Threlfall, Terry L and Coles, Simon J. and Ward, Suzanna C and 
Hursthouse, Michael B. (1999) 
University of Southampton, Crystal Structure Report Archive. 
(doi:10.5258/ecrystals/175)

More at:
http://ecrystals.chem.soton.ac.uk/175/

The following automatic conversions were performed:

'_symmetry_cell_setting' value 'Monoclinic' changed to 'monoclinic'
according to the built-in table from CIF Core dictionary named
'cif_core.dic' version 2.4.1 from 2010-06-29.

Automatic conversion script
Id: cif_fix_values 3105 2015-03-04 15:46:00Z robertas 
;
_cod_original_cell_volume 2502.4(8)
_cod_original_sg_symbol_H-M P2(1)/n
_cod_database_code 1519230

loop_
_symmetry_equiv_pos_as_xyz
'x, y, z'
'-x+1/2, y+1/2, -z+1/2'
'-x, -y, -z'
'x-1/2, -y-1/2, z-1/2'

loop_
_atom_site_label
_atom_site_type_symbol
_atom_site_fract_x
_atom_site_fract_y
_atom_site_fract_z
_atom_site_U_iso_or_equiv
_atom_site_adp_type
_atom_site_occupancy
_atom_site_calc_flag
_atom_site_refinement_flags
_atom_site_disorder_assembly
_atom_site_disorder_group
S1 S 0.75462(8) 0.68325(7) 0.02775(7) 0.0371(3) Uani 1 d . . .
Cl1 Cl 0.84205(12) 0.21817(8) -0.08631(10) 0.0674(4) Uani 1 d . . .
O1 O 0.7910(2) 0.78059(19) 0.03041(19) 0.0456(7) Uani 1 d . . .
O2 O 0.7440(3) 0.6412(2) 0.11077(18) 0.0460(7) Uani 1 d . . .
N1 N 0.3273(3) 0.6264(3) -0.2832(3) 0.0520(10) Uani 1 d . . .
N2 N 0.8498(3) 0.6238(2) -0.0024(2) 0.0352(8) Uani 1 d . . .
N3 N 0.8640(3) 0.4979(2) -0.0962(2) 0.0349(7) Uani 1 d . . .
C1 C 0.4242(3) 0.6439(3) -0.2091(3) 0.0384(9) Uani 1 d . . .
C2 C 0.4399(3) 0.6022(3) -0.1218(3) 0.0407(9) Uani 1 d . . .
C3 C 0.5398(3) 0.6150(3) -0.0492(3) 0.0394(9) Uani 1 d . . .
C4 C 0.6260(3) 0.6700(3) -0.0616(2) 0.0323(8) Uani 1 d . . .
C5 C 0.6098(3) 0.7137(3) -0.1487(3) 0.0368(9) Uani 1 d . . .
C6 C 0.5110(3) 0.7002(3) -0.2200(3) 0.0382(9) Uani 1 d . . .
C7 C 0.8423(3) 0.5245(3) -0.0199(3) 0.0320(8) Uani 1 d . . .
C8 C 0.8198(3) 0.4609(3) 0.0417(3) 0.0408(9) Uani 1 d . . .
C9 C 0.8186(4) 0.3654(3) 0.0225(3) 0.0434(10) Uani 1 d . . .
C10 C 0.8416(3) 0.3373(3) -0.0571(3) 0.0429(10) Uani 1 d . . .
C11 C 0.8652(4) 0.4041(3) -0.1137(3) 0.0413(9) Uani 1 d . . .
H1A H 0.262(5) 0.613(4) -0.276(4) 0.068(16) Uiso 1 d . . .
H1B H 0.322(4) 0.657(3) -0.335(4) 0.051(13) Uiso 1 d . . .
H2A H 0.870(4) 0.653(3) -0.037(3) 0.045(14) Uiso 1 d . . .
H3 H 0.550(4) 0.588(3) 0.016(4) 0.062(14) Uiso 1 d . . .
H4 H 0.380(4) 0.564(3) -0.108(3) 0.061(14) Uiso 1 d . . .
H5 H 0.672(4) 0.756(3) -0.158(3) 0.052(12) Uiso 1 d . . .
H6 H 0.502(3) 0.727(3) -0.274(3) 0.039(11) Uiso 1 d . . .
H8 H 0.808(3) 0.485(3) 0.097(3) 0.040(11) Uiso 1 d . . .
H9 H 0.800(4) 0.316(3) 0.056(3) 0.054(13) Uiso 1 d . . .
H11 H 0.878(4) 0.386(3) -0.176(4) 0.059(13) Uiso 1 d . . .
S21 S 0.99616(8) -0.44630(7) -0.28844(7) 0.0387(3) Uani 1 d . . .
Cl21 Cl 0.92514(17) 0.01894(9) -0.15627(17) 0.1064(7) Uani 1 d . . .
O21 O 0.9870(3) -0.5432(2) -0.2628(2) 0.0476(7) Uani 1 d . . .
O22 O 1.1065(2) -0.4044(2) -0.2668(2) 0.0546(8) Uani 1 d . . .
N21 N 0.7531(6) -0.3921(4) -0.6902(3) 0.0739(14) Uani 1 d . . .
N22 N 0.9241(3) -0.3870(2) -0.2340(2) 0.0370(8) Uani 1 d . . .
N23 N 0.9078(3) -0.2611(2) -0.1431(2) 0.0396(8) Uani 1 d . . .
C21 C 0.8114(4) -0.4067(3) -0.5974(3) 0.0493(11) Uani 1 d . . .
C22 C 0.7625(4) -0.4602(4) -0.5423(3) 0.0526(12) Uani 1 d . . .
C23 C 0.8207(4) -0.4716(3) -0.4478(3) 0.0438(10) Uani 1 d . . .
C24 C 0.9254(3) -0.4306(3) -0.4077(3) 0.0363(9) Uani 1 d . . .
C25 C 0.9757(4) -0.3795(3) -0.4619(3) 0.0439(10) Uani 1 d . . .
C26 C 0.9187(4) -0.3674(3) -0.5557(3) 0.0482(11) Uani 1 d . . .
C27 C 0.9292(3) -0.2881(3) -0.2197(3) 0.0374(9) Uani 1 d . . .
C28 C 0.9511(5) -0.2236(3) -0.2819(4) 0.0566(12) Uani 1 d . . .
C29 C 0.9503(5) -0.1284(3) -0.2626(4) 0.0640(14) Uani 1 d . . .
C210 C 0.9274(4) -0.0994(3) -0.1838(4) 0.0584(13) Uani 1 d . . .
C211 C 0.9070(4) -0.1665(3) -0.1253(4) 0.0501(11) Uani 1 d . . .
H21A H 0.797(5) -0.371(4) -0.722(5) 0.08(2) Uiso 1 d . . .
H21B H 0.690(5) -0.426(4) -0.718(4) 0.08(2) Uiso 1 d . . .
H22A H 0.904(3) -0.415(3) -0.195(3) 0.035(11) Uiso 1 d . . .
H22 H 0.695(4) -0.481(4) -0.569(3) 0.058(15) Uiso 1 d . . .
H23 H 0.784(4) -0.502(3) -0.413(3) 0.046(12) Uiso 1 d . . .
H25 H 1.053(4) -0.358(3) -0.437(3) 0.048(12) Uiso 1 d . . .
H26 H 0.959(4) -0.340(3) -0.589(3) 0.050(12) Uiso 1 d . . .
H28 H 0.959(5) -0.249(4) -0.343(4) 0.084(17) Uiso 1 d . . .
H29 H 0.960(5) -0.076(4) -0.319(4) 0.095(19) Uiso 1 d . . .
H211 H 0.894(4) -0.152(4) -0.067(4) 0.068(16) Uiso 1 d . . .

loop_
_atom_site_aniso_label
_atom_site_aniso_U_11
_atom_site_aniso_U_22
_atom_site_aniso_U_33
_atom_site_aniso_U_23
_atom_site_aniso_U_13
_atom_site_aniso_U_12
S1 0.0443(6) 0.0370(5) 0.0311(5) -0.0030(4) 0.0141(4) 0.0036(4)
Cl1 0.0846(9) 0.0333(6) 0.0926(10) 0.0010(6) 0.0405(8) -0.0013(5)
O1 0.0573(18) 0.0364(15) 0.0439(16) -0.0115(12) 0.0181(14) -0.0032(13)
O2 0.0565(18) 0.0578(18) 0.0264(14) 0.0027(12) 0.0170(13) 0.0088(14)
N1 0.040(2) 0.065(3) 0.047(2) 0.0138(19) 0.0092(18) -0.0090(18)
N2 0.0382(18) 0.0314(18) 0.0390(19) 0.0031(14) 0.0170(15) 0.0019(14)
N3 0.0397(17) 0.0287(16) 0.0385(18) 0.0031(13) 0.0157(14) -0.0004(13)
C1 0.039(2) 0.034(2) 0.045(2) 0.0062(17) 0.0183(19) 0.0053(16)
C2 0.040(2) 0.041(2) 0.046(2) 0.0102(18) 0.0208(19) -0.0017(17)
C3 0.046(2) 0.040(2) 0.036(2) 0.0097(17) 0.0193(19) 0.0055(18)
C4 0.038(2) 0.0323(19) 0.0288(19) 0.0022(15) 0.0139(16) 0.0069(15)
C5 0.039(2) 0.039(2) 0.038(2) 0.0051(16) 0.0198(18) -0.0033(17)
C6 0.044(2) 0.039(2) 0.037(2) 0.0085(18) 0.0208(19) 0.0012(17)
C7 0.0273(18) 0.0314(19) 0.037(2) 0.0021(15) 0.0094(15) 0.0035(14)
C8 0.044(2) 0.044(2) 0.039(2) 0.0103(18) 0.0185(19) 0.0079(18)
C9 0.048(2) 0.038(2) 0.049(3) 0.0128(19) 0.022(2) 0.0008(18)
C10 0.043(2) 0.028(2) 0.060(3) 0.0003(18) 0.020(2) -0.0025(17)
C11 0.049(2) 0.033(2) 0.045(2) 0.0005(17) 0.021(2) -0.0014(17)
S21 0.0429(6) 0.0385(6) 0.0398(6) 0.0051(4) 0.0205(4) 0.0043(4)
Cl21 0.1312(14) 0.0321(7) 0.204(2) -0.0038(9) 0.1206(15) -0.0055(7)
O21 0.0660(19) 0.0382(16) 0.0476(17) 0.0090(13) 0.0306(15) 0.0124(13)
O22 0.0394(16) 0.071(2) 0.0551(19) 0.0053(16) 0.0186(14) -0.0009(14)
N21 0.091(4) 0.088(4) 0.042(3) 0.001(2) 0.020(3) 0.016(3)
N22 0.050(2) 0.0302(17) 0.0381(19) 0.0039(14) 0.0244(16) -0.0031(14)
N23 0.0434(18) 0.0275(16) 0.054(2) -0.0035(15) 0.0239(16) -0.0062(14)
C21 0.069(3) 0.048(2) 0.033(2) 0.0004(18) 0.020(2) 0.020(2)
C22 0.054(3) 0.066(3) 0.044(3) -0.014(2) 0.024(2) -0.008(2)
C23 0.051(3) 0.047(2) 0.041(2) -0.0004(19) 0.024(2) -0.003(2)
C24 0.043(2) 0.034(2) 0.038(2) 0.0025(16) 0.0225(18) 0.0042(17)
C25 0.056(3) 0.040(2) 0.044(2) 0.0055(18) 0.027(2) -0.001(2)
C26 0.070(3) 0.040(2) 0.044(3) 0.0055(19) 0.031(2) -0.001(2)
C27 0.039(2) 0.032(2) 0.046(2) 0.0037(17) 0.0208(18) -0.0024(16)
C28 0.076(3) 0.043(3) 0.063(3) 0.008(2) 0.040(3) -0.003(2)
C29 0.082(4) 0.038(3) 0.092(4) 0.014(2) 0.056(3) 0.002(2)
C210 0.062(3) 0.026(2) 0.102(4) 0.005(2) 0.048(3) -0.0056(19)
C211 0.054(3) 0.034(2) 0.074(3) -0.002(2) 0.037(2) -0.0011(19)

loop_
_atom_type_symbol
_atom_type_description
_atom_type_scat_dispersion_real
_atom_type_scat_dispersion_imag
_atom_type_scat_source
C C 0.0033 0.0016 'International Tables Vol C Tables 4.2.6.8 and 6.1.1.4'
H H 0.0000 0.0000 'International Tables Vol C Tables 4.2.6.8 and 6.1.1.4'
N N 0.0061 0.0033 'International Tables Vol C Tables 4.2.6.8 and 6.1.1.4'
O O 0.0106 0.0060 'International Tables Vol C Tables 4.2.6.8 and 6.1.1.4'
S S 0.1246 0.1234 'International Tables Vol C Tables 4.2.6.8 and 6.1.1.4'
Cl Cl 0.1484 0.1585 'International Tables Vol C Tables 4.2.6.8 and 6.1.1.4'

loop_
_geom_angle_atom_site_label_1
_geom_angle_atom_site_label_2
_geom_angle_atom_site_label_3
_geom_angle
_geom_angle_site_symmetry_1
_geom_angle_site_symmetry_3
O2 S1 O1 119.17(17) . .
O2 S1 N2 108.69(18) . .
O1 S1 N2 103.96(18) . .
O2 S1 C4 108.06(18) . .
O1 S1 C4 109.07(17) . .
N2 S1 C4 107.31(17) . .
C7 N2 S1 123.0(3) . .
C7 N3 C11 117.9(3) . .
N1 C1 C6 120.9(4) . .
N1 C1 C2 120.5(4) . .
C6 C1 C2 118.6(4) . .
C3 C2 C1 120.4(4) . .
C2 C3 C4 120.3(4) . .
C3 C4 C5 119.5(3) . .
C3 C4 S1 120.9(3) . .
C5 C4 S1 119.6(3) . .
C6 C5 C4 119.7(4) . .
C5 C6 C1 121.5(4) . .
N3 C7 C8 123.3(4) . .
N3 C7 N2 114.9(3) . .
C8 C7 N2 121.7(4) . .
C9 C8 C7 118.7(4) . .
C8 C9 C10 118.2(4) . .
C11 C10 C9 119.9(4) . .
C11 C10 Cl1 119.0(3) . .
C9 C10 Cl1 121.1(3) . .
N3 C11 C10 122.1(4) . .
O21 S21 O22 119.07(19) . .
O21 S21 N22 104.00(17) . .
O22 S21 N22 108.83(19) . .
O21 S21 C24 110.09(18) . .
O22 S21 C24 107.74(19) . .
N22 S21 C24 106.42(18) . .
C27 N22 S21 125.3(3) . .
C27 N23 C211 118.0(4) . .
N21 C21 C26 120.7(5) . .
N21 C21 C22 120.2(5) . .
C26 C21 C22 119.0(4) . .
C23 C22 C21 119.7(5) . .
C24 C23 C22 120.4(4) . .
C23 C24 C25 120.4(4) . .
C23 C24 S21 119.1(3) . .
C25 C24 S21 120.4(3) . .
C26 C25 C24 119.8(4) . .
C25 C26 C21 120.7(4) . .
N23 C27 C28 122.9(4) . .
N23 C27 N22 113.9(3) . .
C28 C27 N22 123.2(4) . .
C29 C28 C27 118.2(5) . .
C28 C29 C210 119.4(4) . .
C211 C210 C29 119.4(4) . .
C211 C210 Cl21 119.2(4) . .
C29 C210 Cl21 121.4(4) . .
N23 C211 C210 122.0(5) . .

loop_
_geom_bond_atom_site_label_1
_geom_bond_atom_site_label_2
_geom_bond_distance
_geom_bond_site_symmetry_2
S1 O2 1.433(3) .
S1 O1 1.437(3) .
S1 N2 1.636(3) .
S1 C4 1.732(4) .
Cl1 C10 1.730(4) .
N1 C1 1.372(6) .
N2 C7 1.416(5) .
N3 C7 1.325(5) .
N3 C11 1.344(5) .
C1 C6 1.394(6) .
C1 C2 1.399(6) .
C2 C3 1.374(6) .
C3 C4 1.386(6) .
C4 C5 1.406(5) .
C5 C6 1.356(6) .
C7 C8 1.385(5) .
C8 C9 1.370(6) .
C9 C10 1.386(6) .
C10 C11 1.367(6) .
S21 O21 1.431(3) .
S21 O22 1.431(3) .
S21 N22 1.634(3) .
S21 C24 1.740(4) .
Cl21 C210 1.716(4) .
N21 C21 1.367(6) .
N22 C27 1.404(5) .
N23 C27 1.329(5) .
N23 C211 1.356(5) .
C21 C26 1.391(7) .
C21 C22 1.403(7) .
C22 C23 1.383(6) .
C23 C24 1.372(6) .
C24 C25 1.386(6) .
C25 C26 1.371(6) .
C27 C28 1.396(6) .
C28 C29 1.369(7) .
C29 C210 1.377(7) .
C210 C211 1.373(7) .
